data_7025714
loop_
_publ_author_name
'Yu, Xiao-Yang'
'Ye, Ling'
'Zhang, Xiao'
'Cui, Xiao-Bing'
'Zhang, Jian-Po'
'Xu, Ji-Qing'
'Hou, Qin'
'Wang, Tie-Gang'

_publ_section_title
;
 Fluorescent metal-organic polymers of zinc and cadmium from hydrothermal
 in situ acylation reaction.
;
_journal_issue 44
_journal_name_full 'Dalton transactions (Cambridge, England : 2003)'
_journal_page_first 10617
_journal_page_last 10625
_journal_paper_doi 10.1039/c002946g
_journal_volume 39
_journal_year 2010
_chemical_formula_sum 'C44 H28 N12 O10 Zn2'
_chemical_formula_weight 1015.52
_chemical_name_systematic
;
?
;
_space_group_IT_number 2
_symmetry_cell_setting triclinic
_symmetry_space_group_name_Hall '-P 1'
_symmetry_space_group_name_H-M 'P -1'
_atom_sites_solution_hydrogens geom
_atom_sites_solution_primary direct
_atom_sites_solution_secondary difmap
_audit_creation_method SHELXL-97
_cell_angle_alpha 81.66(3)
_cell_angle_beta 83.69(3)
_cell_angle_gamma 80.09(3)
_cell_formula_units_Z 1
_cell_length_a 8.5883(17)
_cell_length_b 9.790(2)
_cell_length_c 11.659(2)
_cell_measurement_temperature 293(2)
_cell_volume 951.8(3)
_computing_structure_refinement 'SHELXL-97 (Sheldrick, 1997)'
_computing_structure_solution 'SHELXS-97 (Sheldrick, 1990)'
_diffrn_ambient_temperature 293(2)
_diffrn_measured_fraction_theta_full 0.984
_diffrn_measured_fraction_theta_max 0.984
_diffrn_radiation_monochromator graphite
_diffrn_radiation_source 'fine-focus sealed tube'
_diffrn_radiation_type MoK\a
_diffrn_radiation_wavelength 0.71073
_diffrn_reflns_av_R_equivalents 0.0544
_diffrn_reflns_av_sigmaI/netI 0.0768
_diffrn_reflns_limit_h_max 10
_diffrn_reflns_limit_h_min -11
_diffrn_reflns_limit_k_max 12
_diffrn_reflns_limit_k_min -12
_diffrn_reflns_limit_l_max 15
_diffrn_reflns_limit_l_min -15
_diffrn_reflns_number 9379
_diffrn_reflns_theta_full 27.48
_diffrn_reflns_theta_max 27.48
_diffrn_reflns_theta_min 3.12
_exptl_absorpt_coefficient_mu 1.345
_exptl_absorpt_correction_T_max 0.8772
_exptl_absorpt_correction_T_min 0.7747
_exptl_absorpt_correction_type empirical
_exptl_crystal_density_diffrn 1.772
_exptl_crystal_density_method 'not measured'
_exptl_crystal_F_000 516
_exptl_crystal_size_max 0.20
_exptl_crystal_size_mid 0.14
_exptl_crystal_size_min 0.10
_refine_diff_density_max 0.506
_refine_diff_density_min -1.078
_refine_diff_density_rms 0.109
_refine_ls_extinction_method none
_refine_ls_goodness_of_fit_ref 1.065
_refine_ls_hydrogen_treatment mixed
_refine_ls_matrix_type full
_refine_ls_number_parameters 315
_refine_ls_number_reflns 4310
_refine_ls_number_restraints 0
_refine_ls_restrained_S_all 1.065
_refine_ls_R_factor_all 0.1041
_refine_ls_R_factor_gt 0.0524
_refine_ls_shift/su_max 0.001
_refine_ls_shift/su_mean 0.000
_refine_ls_structure_factor_coef Fsqd
_refine_ls_weighting_details 'calc w=1/[\s^2^(Fo^2^)+(0.0706P)^2^+0.5531P] where P=(Fo^2^+2Fc^2^)/3'
_refine_ls_weighting_scheme calc
_refine_ls_wR_factor_gt 0.1208
_refine_ls_wR_factor_ref 0.1530
_reflns_number_gt 2723
_reflns_number_total 4310
_reflns_threshold_expression >2sigma(I)
_cod_data_source_file c002946g.txt
_cod_data_source_block p-1
_cod_depositor_comments
;
The following automatic conversions were performed:

'_symmetry_cell_setting' value 'Triclinic' changed to 'triclinic'
according to /home/saulius/struct/CIF-dictionaries/cif_core.dic
dictionary named 'cif_core.dic' version 2.4.2 from
2011-04-26.

'_exptl_absorpt_correction_type' value 'Empirical'
changed to 'empirical' according to
/home/saulius/struct/CIF-dictionaries/cif_core.dic dictionary named
'cif_core.dic' version 2.4.2 from 2011-04-26.

Automatic conversion script
Id: cif_fix_values 1891 2012-01-12 08:04:46Z andrius 
;
_cod_original_cell_volume 951.7(3)
_cod_original_sg_symbol_H-M P-1
_cod_database_code 7025714

loop_
_symmetry_equiv_pos_as_xyz
'x, y, z'
'-x, -y, -z'

loop_
_atom_site_label
_atom_site_type_symbol
_atom_site_fract_x
_atom_site_fract_y
_atom_site_fract_z
_atom_site_U_iso_or_equiv
_atom_site_adp_type
_atom_site_occupancy
_atom_site_symmetry_multiplicity
_atom_site_calc_flag
_atom_site_refinement_flags
Zn1 Zn 0.58312(6) 0.70366(5) 0.76613(5) 0.03297(18) Uani 1 1 d .
O1 O 0.5099(5) 0.8981(3) 0.8353(3) 0.0429(8) Uani 1 1 d .
O2 O 0.7796(3) 0.7454(3) 0.6747(3) 0.0340(7) Uani 1 1 d .
O3 O 1.3669(3) 0.3943(3) 1.0776(3) 0.0336(7) Uani 1 1 d .
O4 O 1.1991(3) 0.9021(3) 0.9198(3) 0.0373(7) Uani 1 1 d .
O5 O 1.0104(4) 0.2353(3) 0.7858(3) 0.0414(8) Uani 1 1 d .
N1 N 0.5248(4) 0.5088(4) 0.7322(3) 0.0349(8) Uani 1 1 d .
N2 N 0.4117(4) 0.7699(4) 0.6436(3) 0.0382(9) Uani 1 1 d .
N3 N 0.8906(4) 0.9131(3) 0.7337(3) 0.0344(8) Uani 1 1 d .
N4 N 1.0028(4) 0.9448(3) 0.7984(3) 0.0353(9) Uani 1 1 d .
H4 H 1.0064 1.0323 0.7968 0.042 Uiso 1 1 calc R
N5 N 1.2794(4) 0.2237(3) 1.0026(3) 0.0296(8) Uani 1 1 d .
N6 N 1.1837(4) 0.1916(3) 0.9245(3) 0.0303(8) Uani 1 1 d .
H6 H 1.1840 0.1040 0.9229 0.036 Uiso 1 1 calc R
C1 C 0.3633(6) 0.8995(5) 0.5989(5) 0.0539(14) Uani 1 1 d .
H1 H 0.4030 0.9709 0.6251 0.065 Uiso 1 1 calc R
C2 C 0.2550(7) 0.9353(6) 0.5138(5) 0.0637(16) Uani 1 1 d .
H2 H 0.2266 1.0280 0.4823 0.076 Uiso 1 1 calc R
C3 C 0.1933(6) 0.8333(7) 0.4789(5) 0.0610(16) Uani 1 1 d .
H3 H 0.1183 0.8557 0.4247 0.073 Uiso 1 1 calc R
C4 C 0.2409(5) 0.6922(6) 0.5236(4) 0.0478(13) Uani 1 1 d .
C5 C 0.3538(5) 0.6670(5) 0.6070(4) 0.0355(10) Uani 1 1 d .
C6 C 0.1867(7) 0.5769(8) 0.4885(5) 0.0628(16) Uani 1 1 d .
H6A H 0.1133 0.5929 0.4331 0.075 Uiso 1 1 calc R
C7 C 0.2393(6) 0.4459(7) 0.5336(5) 0.0616(17) Uani 1 1 d .
H7 H 0.2000 0.3727 0.5099 0.074 Uiso 1 1 calc R
C8 C 0.3554(6) 0.4147(5) 0.6183(4) 0.0444(12) Uani 1 1 d .
C9 C 0.4132(5) 0.5256(5) 0.6545(4) 0.0364(10) Uani 1 1 d .
C10 C 0.4158(7) 0.2806(6) 0.6710(5) 0.0596(16) Uani 1 1 d .
H10 H 0.3792 0.2032 0.6524 0.072 Uiso 1 1 calc R
C11 C 0.5277(7) 0.2621(5) 0.7493(5) 0.0568(15) Uani 1 1 d .
H11 H 0.5687 0.1729 0.7827 0.068 Uiso 1 1 calc R
C12 C 0.5793(6) 0.3798(5) 0.7781(4) 0.0465(12) Uani 1 1 d .
H12 H 0.6550 0.3670 0.8316 0.056 Uiso 1 1 calc R
C13 C 1.2857(5) 0.3565(4) 1.0044(3) 0.0269(8) Uani 1 1 d .
C14 C 1.1947(4) 0.4661(4) 0.9274(3) 0.0251(8) Uani 1 1 d .
C15 C 1.2027(5) 0.6061(4) 0.9289(4) 0.0275(9) Uani 1 1 d .
H15 H 1.2731 0.6317 0.9741 0.033 Uiso 1 1 calc R
C16 C 1.1043(5) 0.7084(4) 0.8620(4) 0.0269(8) Uani 1 1 d .
C17 C 1.1067(5) 0.8568(4) 0.8633(4) 0.0287(9) Uani 1 1 d .
C18 C 0.8868(5) 0.7807(4) 0.7317(4) 0.0286(9) Uani 1 1 d .
C19 C 0.9971(5) 0.6705(4) 0.7937(3) 0.0263(8) Uani 1 1 d .
C20 C 0.9950(5) 0.5300(4) 0.7886(3) 0.0273(8) Uani 1 1 d .
H20 H 0.9278 0.5040 0.7412 0.033 Uiso 1 1 calc R
C21 C 1.0938(5) 0.4281(4) 0.8547(4) 0.0273(9) Uani 1 1 d .
C22 C 1.0905(5) 0.2799(4) 0.8511(4) 0.0291(9) Uani 1 1 d .
H1WA H 0.426(6) 0.889(5) 0.871(4) 0.031(14) Uiso 1 1 d .
H1WB H 0.574(11) 0.896(10) 0.888(9) 0.16(4) Uiso 1 1 d .

loop_
_atom_site_aniso_label
_atom_site_aniso_U_11
_atom_site_aniso_U_22
_atom_site_aniso_U_33
_atom_site_aniso_U_23
_atom_site_aniso_U_13
_atom_site_aniso_U_12
Zn1 0.0365(3) 0.0278(3) 0.0375(3) -0.0011(2) -0.0161(2) -0.0075(2)
O1 0.041(2) 0.0357(17) 0.054(2) -0.0084(16) -0.0141(19) -0.0035(16)
O2 0.0406(16) 0.0301(14) 0.0359(17) -0.0037(13) -0.0170(13) -0.0096(13)
O3 0.0434(17) 0.0299(14) 0.0322(17) -0.0016(12) -0.0173(13) -0.0120(13)
O4 0.0382(16) 0.0242(14) 0.054(2) -0.0061(13) -0.0221(15) -0.0059(13)
O5 0.0564(19) 0.0226(14) 0.051(2) -0.0058(14) -0.0278(16) -0.0082(14)
N1 0.045(2) 0.0315(18) 0.032(2) -0.0020(15) -0.0100(16) -0.0138(16)
N2 0.0363(19) 0.040(2) 0.039(2) 0.0014(17) -0.0144(17) -0.0055(17)
N3 0.0397(19) 0.0278(17) 0.039(2) 0.0003(15) -0.0163(16) -0.0098(16)
N4 0.044(2) 0.0214(16) 0.044(2) -0.0002(15) -0.0223(17) -0.0088(16)
N5 0.0351(18) 0.0225(16) 0.034(2) -0.0027(14) -0.0143(15) -0.0064(14)
N6 0.0383(19) 0.0206(15) 0.035(2) -0.0031(14) -0.0138(16) -0.0069(15)
C1 0.061(3) 0.041(3) 0.055(3) 0.004(2) -0.018(3) 0.003(3)
C2 0.067(4) 0.063(3) 0.055(4) 0.009(3) -0.025(3) 0.006(3)
C3 0.046(3) 0.090(4) 0.040(3) 0.005(3) -0.015(2) 0.004(3)
C4 0.038(2) 0.083(4) 0.027(3) -0.011(2) 0.001(2) -0.020(3)
C5 0.029(2) 0.051(3) 0.029(2) -0.002(2) -0.0074(18) -0.011(2)
C6 0.051(3) 0.108(5) 0.040(3) -0.021(3) -0.010(3) -0.029(3)
C7 0.055(3) 0.100(5) 0.049(3) -0.037(3) 0.004(3) -0.049(3)
C8 0.044(3) 0.056(3) 0.040(3) -0.022(2) 0.007(2) -0.023(2)
C9 0.039(2) 0.047(3) 0.030(2) -0.013(2) 0.0008(19) -0.020(2)
C10 0.078(4) 0.053(3) 0.058(4) -0.030(3) 0.021(3) -0.036(3)
C11 0.078(4) 0.033(2) 0.057(4) -0.003(2) 0.013(3) -0.017(3)
C12 0.069(3) 0.033(2) 0.037(3) -0.001(2) -0.006(2) -0.009(2)
C13 0.032(2) 0.0243(18) 0.026(2) -0.0023(16) -0.0064(17) -0.0071(17)
C14 0.0239(19) 0.0237(18) 0.028(2) -0.0046(16) -0.0015(16) -0.0050(16)
C15 0.031(2) 0.0244(18) 0.029(2) -0.0038(16) -0.0092(17) -0.0062(17)
C16 0.032(2) 0.0226(18) 0.028(2) -0.0033(16) -0.0058(17) -0.0077(17)
C17 0.031(2) 0.0219(18) 0.035(2) -0.0033(17) -0.0081(18) -0.0071(17)
C18 0.034(2) 0.0249(19) 0.028(2) -0.0004(16) -0.0098(18) -0.0069(17)
C19 0.031(2) 0.0249(18) 0.024(2) -0.0037(16) -0.0050(16) -0.0051(17)
C20 0.033(2) 0.0271(19) 0.025(2) -0.0043(16) -0.0110(16) -0.0073(17)
C21 0.030(2) 0.0231(18) 0.030(2) -0.0036(16) -0.0046(17) -0.0068(17)
C22 0.033(2) 0.0230(18) 0.034(2) -0.0032(17) -0.0097(18) -0.0069(17)

loop_
_atom_type_symbol
_atom_type_description
_atom_type_scat_dispersion_real
_atom_type_scat_dispersion_imag
_atom_type_scat_source
C C 0.0033 0.0016 'International Tables Vol C Tables 4.2.6.8 and 6.1.1.4'
H H 0.0000 0.0000 'International Tables Vol C Tables 4.2.6.8 and 6.1.1.4'
N N 0.0061 0.0033 'International Tables Vol C Tables 4.2.6.8 and 6.1.1.4'
O O 0.0106 0.0060 'International Tables Vol C Tables 4.2.6.8 and 6.1.1.4'
Zn Zn 0.2839 1.4301 'International Tables Vol C Tables 4.2.6.8 and 6.1.1.4'

loop_
_geom_angle_atom_site_label_1
_geom_angle_atom_site_label_2
_geom_angle_atom_site_label_3
_geom_angle
_geom_angle_site_symmetry_1
_geom_angle_site_symmetry_3
O2 Zn1 O3 109.66(12) . 2_767
O2 Zn1 N2 102.30(14) . .
O3 Zn1 N2 147.66(14) 2_767 .
O2 Zn1 O1 98.99(14) . .
O3 Zn1 O1 91.06(13) 2_767 .
N2 Zn1 O1 88.68(14) . .
O2 Zn1 N1 111.25(13) . .
O3 Zn1 N1 86.42(13) 2_767 .
N2 Zn1 N1 77.42(14) . .
O1 Zn1 N1 148.69(16) . .
Zn1 O1 H1WA 104(3) . .
Zn1 O1 H1WB 105(6) . .
H1WA O1 H1WB 105(7) . .
C18 O2 Zn1 116.5(3) . .
C13 O3 Zn1 127.8(3) . 2_767
C12 N1 C9 117.9(4) . .
C12 N1 Zn1 128.9(3) . .
C9 N1 Zn1 113.2(3) . .
C1 N2 C5 118.6(4) . .
C1 N2 Zn1 126.3(3) . .
C5 N2 Zn1 115.1(3) . .
C18 N3 N4 116.7(3) . .
C17 N4 N3 128.6(3) . .
C17 N4 H4 115.7 . .
N3 N4 H4 115.7 . .
C13 N5 N6 117.3(3) . .
C22 N6 N5 128.5(3) . .
C22 N6 H6 115.7 . .
N5 N6 H6 115.7 . .
N2 C1 C2 123.3(5) . .
N2 C1 H1 118.4 . .
C2 C1 H1 118.4 . .
C3 C2 C1 118.5(5) . .
C3 C2 H2 120.7 . .
C1 C2 H2 120.7 . .
C2 C3 C4 120.7(5) . .
C2 C3 H3 119.6 . .
C4 C3 H3 119.6 . .
C3 C4 C5 116.2(5) . .
C3 C4 C6 124.7(5) . .
C5 C4 C6 119.1(5) . .
N2 C5 C4 122.6(4) . .
N2 C5 C9 117.4(4) . .
C4 C5 C9 120.0(4) . .
C7 C6 C4 121.1(5) . .
C7 C6 H6A 119.4 . .
C4 C6 H6A 119.4 . .
C6 C7 C8 121.8(5) . .
C6 C7 H7 119.1 . .
C8 C7 H7 119.1 . .
C9 C8 C10 115.5(5) . .
C9 C8 C7 118.9(5) . .
C10 C8 C7 125.6(5) . .
N1 C9 C8 124.1(4) . .
N1 C9 C5 116.9(4) . .
C8 C9 C5 119.1(4) . .
C11 C10 C8 121.0(5) . .
C11 C10 H10 119.5 . .
C8 C10 H10 119.5 . .
C10 C11 C12 118.9(5) . .
C10 C11 H11 120.6 . .
C12 C11 H11 120.6 . .
N1 C12 C11 122.6(5) . .
N1 C12 H12 118.7 . .
C11 C12 H12 118.7 . .
O3 C13 N5 120.7(4) . .
O3 C13 C14 118.1(3) . .
N5 C13 C14 121.1(4) . .
C15 C14 C21 119.9(4) . .
C15 C14 C13 120.9(4) . .
C21 C14 C13 119.1(3) . .
C14 C15 C16 119.4(4) . .
C14 C15 H15 120.3 . .
C16 C15 H15 120.3 . .
C15 C16 C19 120.6(3) . .
C15 C16 C17 121.0(4) . .
C19 C16 C17 118.3(3) . .
O4 C17 N4 121.0(3) . .
O4 C17 C16 123.6(3) . .
N4 C17 C16 115.4(4) . .
N3 C18 O2 119.0(3) . .
N3 C18 C19 121.8(4) . .
O2 C18 C19 119.2(3) . .
C20 C19 C16 119.5(3) . .
C20 C19 C18 121.4(4) . .
C16 C19 C18 119.1(3) . .
C19 C20 C21 119.8(4) . .
C19 C20 H20 120.1 . .
C21 C20 H20 120.1 . .
C20 C21 C14 120.6(3) . .
C20 C21 C22 120.1(4) . .
C14 C21 C22 119.3(3) . .
O5 C22 N6 121.2(3) . .
O5 C22 C21 124.3(4) . .
N6 C22 C21 114.5(3) . .

loop_
_geom_bond_atom_site_label_1
_geom_bond_atom_site_label_2
_geom_bond_distance
_geom_bond_site_symmetry_2
Zn1 O2 1.966(3) .
Zn1 O3 1.986(3) 2_767
Zn1 N2 2.120(4) .
Zn1 O1 2.143(3) .
Zn1 N1 2.154(3) .
O1 H1WA 0.80(5) .
O1 H1WB 0.87(10) .
O2 C18 1.312(5) .
O3 C13 1.290(5) .
O3 Zn1 1.986(3) 2_767
O4 C17 1.257(5) .
O5 C22 1.248(5) .
N1 C12 1.325(6) .
N1 C9 1.364(6) .
N2 C1 1.315(6) .
N2 C5 1.336(6) .
N3 C18 1.306(5) .
N3 N4 1.387(5) .
N4 C17 1.344(5) .
N4 H4 0.8600 .
N5 C13 1.313(5) .
N5 N6 1.393(4) .
N6 C22 1.349(5) .
N6 H6 0.8600 .
C1 C2 1.401(7) .
C1 H1 0.9300 .
C2 C3 1.338(8) .
C2 H2 0.9300 .
C3 C4 1.411(8) .
C3 H3 0.9300 .
C4 C5 1.415(6) .
C4 C6 1.420(8) .
C5 C9 1.442(6) .
C6 C7 1.335(9) .
C6 H6A 0.9300 .
C7 C8 1.444(8) .
C7 H7 0.9300 .
C8 C9 1.403(6) .
C8 C10 1.404(8) .
C10 C11 1.370(8) .
C10 H10 0.9300 .
C11 C12 1.398(7) .
C11 H11 0.9300 .
C12 H12 0.9300 .
C13 C14 1.468(5) .
C14 C15 1.386(5) .
C14 C21 1.404(5) .
C15 C16 1.398(5) .
C15 H15 0.9300 .
C16 C19 1.408(5) .
C16 C17 1.459(5) .
C18 C19 1.468(5) .
C19 C20 1.388(5) .
C20 C21 1.392(5) .
C20 H20 0.9300 .
C21 C22 1.463(5) .

loop_
_geom_hbond_atom_site_label_D
_geom_hbond_atom_site_label_H
_geom_hbond_atom_site_label_A
_geom_hbond_distance_DH
_geom_hbond_distance_HA
_geom_hbond_distance_DA
_geom_hbond_angle_DHA
_geom_hbond_site_symmetry_A
O1 H1WB N5 0.87(10) 2.00(10) 2.761(5) 146(8) 2_767
N4 H4 O5 0.86 1.98 2.838(4) 177.3 1_565
N6 H6 O4 0.86 1.96 2.823(4) 176.5 1_545
O1 H1WA O4 0.80(5) 1.96(5) 2.738(5) 164(5) 1_455
